data_7105164
loop_
_publ_author_name
'Berben, Louise A'
'Peters, Jonas C'

_publ_section_title
;
 Hydrogen evolution by cobalt tetraimine catalysts adsorbed on
 electrode surfaces.
;
_journal_issue 3
_journal_name_full 'Chemical communications (Cambridge, England)'
_journal_page_first 398
_journal_page_last 400
_journal_paper_doi 10.1039/b921559j
_journal_volume 46
_journal_year 2010
_chemical_formula_sum 'C30 H41 Br2 Co N6 O8'
_chemical_formula_weight 832.4
_chemical_name_systematic
;
?
;
_space_group_IT_number 15
_symmetry_cell_setting monoclinic
_symmetry_space_group_name_Hall '-C 2yc'
_symmetry_space_group_name_H-M 'C 1 2/c 1'
_atom_sites_solution_hydrogens geom
_atom_sites_solution_primary direct
_atom_sites_solution_secondary difmap
_audit_creation_method SHELXL-97
_cell_angle_alpha 90.00
_cell_angle_beta 116.198(2)
_cell_angle_gamma 90.00
_cell_formula_units_Z 4
_cell_length_a 20.774(2)
_cell_length_b 12.7834(13)
_cell_length_c 14.289(2)
_cell_measurement_temperature 100(2)
_cell_volume 3404.8(7)
_computing_structure_refinement 'SHELXL-97 (Sheldrick, 1997)'
_computing_structure_solution 'SHELXS-97 (Sheldrick, 1990)'
_diffrn_ambient_temperature 100(2)
_diffrn_measured_fraction_theta_full 0.959
_diffrn_measured_fraction_theta_max 0.959
_diffrn_radiation_monochromator graphite
_diffrn_radiation_source 'fine-focus sealed tube'
_diffrn_radiation_type MoK\a
_diffrn_radiation_wavelength 0.71073
_diffrn_reflns_av_R_equivalents 0.0496
_diffrn_reflns_av_sigmaI/netI 0.0343
_diffrn_reflns_limit_h_max 30
_diffrn_reflns_limit_h_min -29
_diffrn_reflns_limit_k_max 18
_diffrn_reflns_limit_k_min -18
_diffrn_reflns_limit_l_max 20
_diffrn_reflns_limit_l_min -20
_diffrn_reflns_number 39442
_diffrn_reflns_theta_full 31.59
_diffrn_reflns_theta_max 31.59
_diffrn_reflns_theta_min 1.93
_exptl_absorpt_coefficient_mu 2.909
_exptl_absorpt_correction_T_max 0.483
_exptl_absorpt_correction_T_min 0.422
_exptl_absorpt_correction_type multi-scan
_exptl_absorpt_process_details 'Blessing, Acta. Cryst.'
_exptl_crystal_colour green
_exptl_crystal_density_diffrn 1.624
_exptl_crystal_density_method 'not measured'
_exptl_crystal_description block
_exptl_crystal_F_000 1696
_exptl_crystal_size_max 0.30
_exptl_crystal_size_mid 0.25
_exptl_crystal_size_min 0.25
_refine_diff_density_max 0.508
_refine_diff_density_min -0.394
_refine_diff_density_rms 0.078
_refine_ls_extinction_method none
_refine_ls_goodness_of_fit_ref 0.626
_refine_ls_hydrogen_treatment none
_refine_ls_matrix_type full
_refine_ls_number_parameters 217
_refine_ls_number_reflns 5475
_refine_ls_number_restraints 0
_refine_ls_restrained_S_all 0.626
_refine_ls_R_factor_all 0.0343
_refine_ls_R_factor_gt 0.0245
_refine_ls_shift/su_max 0.002
_refine_ls_shift/su_mean 0.000
_refine_ls_structure_factor_coef Fsqd
_refine_ls_weighting_details 'calc w=1/[\s^2^(Fo^2^)+(0.1000P)^2^+0.0000P] where P=(Fo^2^+2Fc^2^)/3'
_refine_ls_weighting_scheme calc
_refine_ls_wR_factor_gt 0.0792
_refine_ls_wR_factor_ref 0.0867
_reflns_number_gt 4378
_reflns_number_total 5475
_reflns_threshold_expression >2sigma(I)
_cod_data_source_file b921559j.txt
_cod_data_source_block lab23a
_cod_original_sg_symbol_H-M C2/c
_cod_database_code 7105164

loop_
_symmetry_equiv_pos_as_xyz
'x, y, z'
'-x, y, -z+1/2'
'x+1/2, y+1/2, z'
'-x+1/2, y+1/2, -z+1/2'
'-x, -y, -z'
'x, -y, z-1/2'
'-x+1/2, -y+1/2, -z'
'x+1/2, -y+1/2, z-1/2'

loop_
_atom_site_label
_atom_site_type_symbol
_atom_site_fract_x
_atom_site_fract_y
_atom_site_fract_z
_atom_site_U_iso_or_equiv
_atom_site_adp_type
_atom_site_occupancy
_atom_site_symmetry_multiplicity
_atom_site_calc_flag
_atom_site_refinement_flags
_atom_site_disorder_assembly
_atom_site_disorder_group
Br1 Br 0.420920(8) 0.526857(11) 0.330131(11) 0.01630(6) Uani 1 1 d . . .
Co1 Co 0.5000 0.529029(19) 0.2500 0.01073(7) Uani 1 2 d S . .
O1 O 0.45375(6) 0.73262(8) 0.16133(9) 0.0198(2) Uani 1 1 d . . .
O3 O 0.38679(6) -0.05364(9) -0.07363(9) 0.0204(2) Uani 1 1 d . . .
H3 H 0.3502 -0.0761 -0.1249 0.031 Uiso 1 1 d R . .
O5 O 0.31639(6) -0.06892(9) 0.00758(9) 0.0213(2) Uani 1 1 d . . .
N1 N 0.44130(6) 0.63014(9) 0.14996(9) 0.0143(2) Uani 1 1 d . . .
N2 N 0.43358(6) 0.43473(9) 0.13994(9) 0.0122(2) Uani 1 1 d . . .
C1 C 0.38704(7) 0.59662(11) 0.06648(11) 0.0147(3) Uani 1 1 d . . .
C2 C 0.38229(8) 0.48298(11) 0.06351(11) 0.0133(3) Uani 1 1 d . . .
C5 C 0.33773(8) 0.66641(13) -0.01837(12) 0.0223(3) Uani 1 1 d . . .
H5A H 0.3389 0.7367 0.0096 0.033 Uiso 1 1 calc R . .
H5B H 0.2888 0.6387 -0.0465 0.033 Uiso 1 1 calc R . .
H5C H 0.3531 0.6697 -0.0740 0.033 Uiso 1 1 calc R . .
C6 C 0.31975(7) 0.43173(12) -0.02344(11) 0.0169(3) Uani 1 1 d . . .
H6A H 0.3224 0.3559 -0.0124 0.025 Uiso 1 1 calc R . .
H6B H 0.3208 0.4472 -0.0899 0.025 Uiso 1 1 calc R . .
H6C H 0.2751 0.4585 -0.0251 0.025 Uiso 1 1 calc R . .
C9 C 0.40966(7) 0.26040(11) 0.18863(11) 0.0140(3) Uani 1 1 d . . .
H9 H 0.3916 0.2912 0.2327 0.017 Uiso 1 1 calc R . .
C10 C 0.40971(7) 0.15222(11) 0.17806(11) 0.0145(3) Uani 1 1 d . . .
H10 H 0.3906 0.1093 0.2139 0.017 Uiso 1 1 calc R . .
C11 C 0.46464(8) 0.17019(11) 0.06182(11) 0.0155(3) Uani 1 1 d . . .
H11 H 0.4841 0.1394 0.0194 0.019 Uiso 1 1 calc R . .
C12 C 0.46339(7) 0.27856(11) 0.07005(11) 0.0144(3) Uani 1 1 d . . .
H12 H 0.4809 0.3218 0.0323 0.017 Uiso 1 1 calc R . .
C17 C 0.43759(7) 0.10625(11) 0.11532(11) 0.0143(3) Uani 1 1 d . . .
C19 C 0.43876(9) -0.01197(11) 0.10612(13) 0.0182(3) Uani 1 1 d . . .
H19A H 0.4832 -0.0338 0.1022 0.022 Uiso 1 1 calc R . .
H19B H 0.4384 -0.0447 0.1687 0.022 Uiso 1 1 calc R . .
C21 C 0.37397(8) -0.04838(11) 0.00930(12) 0.0158(3) Uani 1 1 d . . .
C23 C 0.43619(7) 0.32283(11) 0.13428(11) 0.0122(2) Uani 1 1 d . . .
O7 O 0.28786(6) 0.14756(9) 0.26800(9) 0.0223(2) Uani 1 1 d . . .
N5 N 0.20741(7) 0.28101(11) 0.22350(10) 0.0180(3) Uani 1 1 d . . .
C40 C 0.23867(8) 0.19492(12) 0.27656(11) 0.0180(3) Uani 1 1 d . . .
H40 H 0.2222 0.1680 0.3241 0.022 Uiso 1 1 calc R . .
C41 C 0.15131(9) 0.33425(16) 0.23988(14) 0.0293(4) Uani 1 1 d . . .
H41A H 0.1424 0.2968 0.2928 0.044 Uiso 1 1 calc R . .
H41B H 0.1072 0.3359 0.1743 0.044 Uiso 1 1 calc R . .
H41C H 0.1665 0.4060 0.2636 0.044 Uiso 1 1 calc R . .
C42 C 0.22986(9) 0.32842(13) 0.15001(13) 0.0226(3) Uani 1 1 d . . .
H42A H 0.2533 0.3956 0.1777 0.034 Uiso 1 1 calc R . .
H42B H 0.1878 0.3399 0.0832 0.034 Uiso 1 1 calc R . .
H42C H 0.2636 0.2817 0.1397 0.034 Uiso 1 1 calc R . .

loop_
_atom_site_aniso_label
_atom_site_aniso_U_11
_atom_site_aniso_U_22
_atom_site_aniso_U_33
_atom_site_aniso_U_23
_atom_site_aniso_U_13
_atom_site_aniso_U_12
Br1 0.01684(9) 0.01763(9) 0.01567(9) -0.00109(5) 0.00831(6) 0.00165(5)
Co1 0.01196(13) 0.00818(13) 0.01020(13) 0.000 0.00321(10) 0.000
O1 0.0244(5) 0.0071(4) 0.0214(5) 0.0013(4) 0.0043(4) -0.0001(4)
O3 0.0176(5) 0.0239(6) 0.0181(5) -0.0055(4) 0.0065(4) -0.0043(4)
O5 0.0195(5) 0.0209(6) 0.0237(6) -0.0037(5) 0.0097(5) -0.0015(4)
N1 0.0167(6) 0.0095(5) 0.0151(6) 0.0010(4) 0.0057(5) 0.0011(4)
N2 0.0133(5) 0.0104(5) 0.0122(5) -0.0008(4) 0.0049(4) -0.0002(4)
C1 0.0162(6) 0.0124(6) 0.0128(6) 0.0024(5) 0.0040(5) 0.0022(5)
C2 0.0134(6) 0.0136(6) 0.0120(6) -0.0008(5) 0.0048(5) 0.0004(5)
C5 0.0232(7) 0.0176(7) 0.0180(7) 0.0041(6) 0.0016(6) 0.0035(6)
C6 0.0151(6) 0.0170(7) 0.0130(6) -0.0014(5) 0.0011(5) 0.0005(5)
C9 0.0133(6) 0.0138(6) 0.0146(6) -0.0020(5) 0.0059(5) -0.0001(5)
C10 0.0137(6) 0.0133(6) 0.0147(6) 0.0004(5) 0.0047(5) -0.0012(5)
C11 0.0158(6) 0.0160(7) 0.0129(6) -0.0026(5) 0.0046(5) 0.0018(5)
C12 0.0151(6) 0.0150(6) 0.0123(6) 0.0004(5) 0.0055(5) 0.0003(5)
C17 0.0128(6) 0.0116(6) 0.0140(6) -0.0014(5) 0.0020(5) 0.0008(5)
C19 0.0194(7) 0.0104(6) 0.0184(7) -0.0020(5) 0.0025(6) 0.0019(5)
C21 0.0179(6) 0.0079(6) 0.0190(7) -0.0006(5) 0.0056(6) 0.0016(5)
C23 0.0114(6) 0.0104(6) 0.0117(6) -0.0013(5) 0.0024(5) -0.0003(5)
O7 0.0239(6) 0.0244(6) 0.0153(5) 0.0029(4) 0.0058(4) 0.0057(5)
N5 0.0154(6) 0.0216(6) 0.0148(6) 0.0000(5) 0.0048(5) 0.0007(5)
C40 0.0181(6) 0.0202(7) 0.0120(6) -0.0021(5) 0.0034(5) -0.0033(6)
C41 0.0270(8) 0.0372(10) 0.0258(9) 0.0047(7) 0.0133(7) 0.0118(7)
C42 0.0215(7) 0.0245(8) 0.0213(8) 0.0056(6) 0.0089(6) 0.0015(6)

loop_
_atom_type_symbol
_atom_type_description
_atom_type_scat_dispersion_real
_atom_type_scat_dispersion_imag
_atom_type_scat_source
C C 0.0033 0.0016 'International Tables Vol C Tables 4.2.6.8 and 6.1.1.4'
H H 0.0000 0.0000 'International Tables Vol C Tables 4.2.6.8 and 6.1.1.4'
Br Br -0.2901 2.4595 'International Tables Vol C Tables 4.2.6.8 and 6.1.1.4'
Co Co 0.3494 0.9721 'International Tables Vol C Tables 4.2.6.8 and 6.1.1.4'
N N 0.0061 0.0033 'International Tables Vol C Tables 4.2.6.8 and 6.1.1.4'
O O 0.0106 0.0060 'International Tables Vol C Tables 4.2.6.8 and 6.1.1.4'

loop_
_geom_angle_atom_site_label_1
_geom_angle_atom_site_label_2
_geom_angle_atom_site_label_3
_geom_angle
_geom_angle_site_symmetry_1
_geom_angle_site_symmetry_3
_geom_angle_publ_flag
N1 Co1 N1 95.02(7) 2_655 . ?
N1 Co1 N2 174.95(5) 2_655 . ?
N1 Co1 N2 80.04(5) . . ?
N1 Co1 N2 80.04(5) 2_655 2_655 ?
N1 Co1 N2 174.95(5) . 2_655 ?
N2 Co1 N2 104.92(7) . 2_655 ?
N1 Co1 Br1 91.13(4) 2_655 2_655 ?
N1 Co1 Br1 89.77(4) . 2_655 ?
N2 Co1 Br1 89.87(3) . 2_655 ?
N2 Co1 Br1 89.31(3) 2_655 2_655 ?
N1 Co1 Br1 89.77(4) 2_655 . ?
N1 Co1 Br1 91.13(4) . . ?
N2 Co1 Br1 89.31(3) . . ?
N2 Co1 Br1 89.87(3) 2_655 . ?
Br1 Co1 Br1 178.664(13) 2_655 . ?
C21 O3 H3 109.5 . . ?
C1 N1 O1 118.64(12) . . ?
C1 N1 Co1 118.11(10) . . ?
O1 N1 Co1 123.24(9) . . ?
C2 N2 C23 117.65(12) . . ?
C2 N2 Co1 113.90(10) . . ?
C23 N2 Co1 128.44(9) . . ?
N1 C1 C2 112.08(12) . . ?
N1 C1 C5 123.75(13) . . ?
C2 C1 C5 124.11(13) . . ?
N2 C2 C1 115.49(12) . . ?
N2 C2 C6 125.52(13) . . ?
C1 C2 C6 118.97(12) . . ?
C1 C5 H5A 109.5 . . ?
C1 C5 H5B 109.5 . . ?
H5A C5 H5B 109.5 . . ?
C1 C5 H5C 109.5 . . ?
H5A C5 H5C 109.5 . . ?
H5B C5 H5C 109.5 . . ?
C2 C6 H6A 109.5 . . ?
C2 C6 H6B 109.5 . . ?
H6A C6 H6B 109.5 . . ?
C2 C6 H6C 109.5 . . ?
H6A C6 H6C 109.5 . . ?
H6B C6 H6C 109.5 . . ?
C23 C9 C10 119.47(13) . . ?
C23 C9 H9 120.3 . . ?
C10 C9 H9 120.3 . . ?
C9 C10 C17 120.63(13) . . ?
C9 C10 H10 119.7 . . ?
C17 C10 H10 119.7 . . ?
C12 C11 C17 120.64(13) . . ?
C12 C11 H11 119.7 . . ?
C17 C11 H11 119.7 . . ?
C11 C12 C23 119.24(13) . . ?
C11 C12 H12 120.4 . . ?
C23 C12 H12 120.4 . . ?
C10 C17 C11 119.17(13) . . ?
C10 C17 C19 120.17(13) . . ?
C11 C17 C19 120.65(13) . . ?
C21 C19 C17 110.06(12) . . ?
C21 C19 H19A 109.6 . . ?
C17 C19 H19A 109.6 . . ?
C21 C19 H19B 109.6 . . ?
C17 C19 H19B 109.6 . . ?
H19A C19 H19B 108.2 . . ?
O5 C21 O3 123.75(14) . . ?
O5 C21 C19 123.68(15) . . ?
O3 C21 C19 112.55(13) . . ?
C9 C23 C12 120.83(13) . . ?
C9 C23 N2 120.53(12) . . ?
C12 C23 N2 118.59(12) . . ?
C40 N5 C42 121.59(13) . . ?
C40 N5 C41 121.26(14) . . ?
C42 N5 C41 117.11(14) . . ?
O7 C40 N5 124.30(15) . . ?
O7 C40 H40 117.8 . . ?
N5 C40 H40 117.8 . . ?
N5 C41 H41A 109.5 . . ?
N5 C41 H41B 109.5 . . ?
H41A C41 H41B 109.5 . . ?
N5 C41 H41C 109.5 . . ?
H41A C41 H41C 109.5 . . ?
H41B C41 H41C 109.5 . . ?
N5 C42 H42A 109.5 . . ?
N5 C42 H42B 109.5 . . ?
H42A C42 H42B 109.5 . . ?
N5 C42 H42C 109.5 . . ?
H42A C42 H42C 109.5 . . ?
H42B C42 H42C 109.5 . . ?

loop_
_geom_bond_atom_site_label_1
_geom_bond_atom_site_label_2
_geom_bond_distance
_geom_bond_site_symmetry_2
_geom_bond_publ_flag
Br1 Co1 2.3815(2) . ?
Co1 N1 1.9136(12) 2_655 ?
Co1 N1 1.9136(12) . ?
Co1 N2 1.9784(12) . ?
Co1 N2 1.9784(12) 2_655 ?
Co1 Br1 2.3815(2) 2_655 ?
O1 N1 1.3312(15) . ?
O3 C21 1.3259(19) . ?
O3 H3 0.8399 . ?
O5 C21 1.2142(18) . ?
N1 C1 1.3000(18) . ?
N2 C2 1.2965(18) . ?
N2 C23 1.4351(18) . ?
C1 C2 1.455(2) . ?
C1 C5 1.4894(19) . ?
C2 C6 1.4952(19) . ?
C5 H5A 0.9800 . ?
C5 H5B 0.9800 . ?
C5 H5C 0.9800 . ?
C6 H6A 0.9800 . ?
C6 H6B 0.9800 . ?
C6 H6C 0.9800 . ?
C9 C23 1.3861(19) . ?
C9 C10 1.391(2) . ?
C9 H9 0.9500 . ?
C10 C17 1.394(2) . ?
C10 H10 0.9500 . ?
C11 C12 1.391(2) . ?
C11 C17 1.396(2) . ?
C11 H11 0.9500 . ?
C12 C23 1.3928(19) . ?
C12 H12 0.9500 . ?
C17 C19 1.518(2) . ?
C19 C21 1.516(2) . ?
C19 H19A 0.9900 . ?
C19 H19B 0.9900 . ?
O7 C40 1.2394(19) . ?
N5 C40 1.332(2) . ?
N5 C42 1.456(2) . ?
N5 C41 1.455(2) . ?
C40 H40 0.9500 . ?
C41 H41A 0.9800 . ?
C41 H41B 0.9800 . ?
C41 H41C 0.9800 . ?
C42 H42A 0.9800 . ?
C42 H42B 0.9800 . ?
C42 H42C 0.9800 . ?
